data_7052602
loop_
_publ_author_name
'Sa\~nudo, E. C.'
'Font-Bardia, M.'
'Solans, X.'
'Laye, R. H.'

_publ_section_title
;
 Hexanuclear Fe(iii) complexes and their thermal decomposition into an
 undecanuclear species
;
_journal_issue 4
_journal_name_full 'New Journal of Chemistry'
_journal_page_first 842
_journal_paper_doi 10.1039/c0nj00621a
_journal_volume 35
_journal_year 2011
_chemical_formula_moiety '[Fe6O2(OH)2(C6H5CO2)10(C5H12NO)2] 5(CHCl3)'
_chemical_formula_sum 'C85 H81 Cl15 Fe6 N2 O26'
_chemical_formula_weight 2405.00
_chemical_name_systematic
;
?
;
_space_group_IT_number 15
_symmetry_cell_setting monoclinic
_symmetry_space_group_name_Hall '-C 2yc'
_symmetry_space_group_name_H-M 'C 1 2/c 1'
_atom_sites_solution_hydrogens geom
_atom_sites_solution_primary direct
_atom_sites_solution_secondary difmap
_audit_creation_method SHELXL-97
_cell_angle_alpha 90.00
_cell_angle_beta 92.01(3)
_cell_angle_gamma 90.00
_cell_formula_units_Z 4
_cell_length_a 23.155(5)
_cell_length_b 16.130(3)
_cell_length_c 27.693(6)
_cell_measurement_reflns_used 6520
_cell_measurement_temperature 150(2)
_cell_measurement_theta_max 25.35
_cell_measurement_theta_min 1.018
_cell_volume 10337(4)
_computing_cell_refinement
;
HKL Scalepack (Otwinowski & Minor 1997)
;
_computing_data_collection KappaCCD
_computing_data_reduction
;
HKL Denzo and Scalepack (Otwinowski & Minor 1997)
;
_computing_molecular_graphics 'Bruker SHELXTL'
_computing_publication_material 'Bruker SHELXTL'
_computing_structure_refinement 'SHELXL-97 (Sheldrick, 1997)'
_computing_structure_solution 'SHELXS-97 (Sheldrick, 1990)'
_diffrn_ambient_temperature 150(2)
_diffrn_measured_fraction_theta_full 0.966
_diffrn_measured_fraction_theta_max 0.966
_diffrn_measurement_device_type KappaCCD
_diffrn_measurement_method CCD
_diffrn_radiation_monochromator 'horizonally mounted graphite crystal'
_diffrn_radiation_source 'fine-focus sealed tube'
_diffrn_radiation_type MoK\a
_diffrn_radiation_wavelength 0.71073
_diffrn_reflns_av_R_equivalents 0.0000
_diffrn_reflns_av_sigmaI/netI 0.0643
_diffrn_reflns_limit_h_max 24
_diffrn_reflns_limit_h_min 0
_diffrn_reflns_limit_k_max 17
_diffrn_reflns_limit_k_min 0
_diffrn_reflns_limit_l_max 30
_diffrn_reflns_limit_l_min -30
_diffrn_reflns_number 6745
_diffrn_reflns_theta_full 22.74
_diffrn_reflns_theta_max 22.74
_diffrn_reflns_theta_min 1.69
_exptl_absorpt_coefficient_mu 1.278
_exptl_absorpt_correction_T_max 0.9425
_exptl_absorpt_correction_T_min 0.7955
_exptl_absorpt_correction_type multi-scan
_exptl_absorpt_process_details '(Blessing 1995)'
_exptl_crystal_colour red
_exptl_crystal_density_diffrn 1.474
_exptl_crystal_density_method 'not measured'
_exptl_crystal_description plate
_exptl_crystal_F_000 4664
_exptl_crystal_size_max 0.20
_exptl_crystal_size_mid 0.15
_exptl_crystal_size_min 0.05
_refine_diff_density_max 0.803
_refine_diff_density_min -1.106
_refine_diff_density_rms 0.233
_refine_ls_extinction_method none
_refine_ls_goodness_of_fit_ref 1.099
_refine_ls_hydrogen_treatment constr
_refine_ls_matrix_type full
_refine_ls_number_parameters 622
_refine_ls_number_reflns 6745
_refine_ls_number_restraints 18
_refine_ls_restrained_S_all 1.120
_refine_ls_R_factor_all 0.1233
_refine_ls_R_factor_gt 0.0829
_refine_ls_shift/su_max 0.001
_refine_ls_shift/su_mean 0.000
_refine_ls_structure_factor_coef Fsqd
_refine_ls_weighting_details 'calc w=1/[\s^2^(Fo^2^)+(0.1494P)^2^+70.7912P] where P=(Fo^2^+2Fc^2^)/3'
_refine_ls_weighting_scheme calc
_refine_ls_wR_factor_gt 0.2224
_refine_ls_wR_factor_ref 0.2623
_reflns_number_gt 4767
_reflns_number_total 6745
_reflns_threshold_expression >2sigma(I)
_cod_data_source_file c0nj00621a.txt
_cod_data_source_block nrhl9c2c_complex_2
_cod_depositor_comments
;
The following automatic conversions were performed:
'_symmetry_cell_setting' value 'Monoclinic' changed to 'monoclinic'
according to '/home/saulius/struct/CIF-dictionaries/cif_core.dic'
dictionary named 'cif_core.dic' version 2.4.1 from 2010-06-29.

Automatic conversion script
Id: cif_fix_enum 1555 2011-01-17 13:19:09Z saulius 
;
_cod_original_sg_symbol_H-M C2/c
_cod_database_code 7052602

loop_
_symmetry_equiv_pos_as_xyz
'x, y, z'
'-x, y, -z+1/2'
'x+1/2, y+1/2, z'
'-x+1/2, y+1/2, -z+1/2'
'-x, -y, -z'
'x, -y, z-1/2'
'-x+1/2, -y+1/2, -z'
'x+1/2, -y+1/2, z-1/2'

loop_
_atom_site_label
_atom_site_type_symbol
_atom_site_fract_x
_atom_site_fract_y
_atom_site_fract_z
_atom_site_U_iso_or_equiv
_atom_site_adp_type
_atom_site_occupancy
_atom_site_symmetry_multiplicity
_atom_site_calc_flag
_atom_site_refinement_flags
_atom_site_disorder_assembly
_atom_site_disorder_group
Fe1 Fe 0.08688(5) 0.06701(8) 0.47838(4) 0.0343(4) Uani 1 1 d . . .
Fe2 Fe 0.15702(5) 0.07121(8) 0.56852(4) 0.0343(4) Uani 1 1 d . . .
Fe3 Fe 0.03144(5) -0.00323(8) 0.59191(4) 0.0330(4) Uani 1 1 d . . .
N1 N 0.2519(3) 0.0940(5) 0.5677(3) 0.0410(19) Uani 1 1 d . . .
O1 O 0.0793(2) 0.0491(4) 0.54826(19) 0.0333(14) Uani 1 1 d . . .
O2 O 0.0052(2) 0.0700(3) 0.4606(2) 0.0344(14) Uani 1 1 d . . .
O3 O 0.0887(2) 0.1927(4) 0.4915(2) 0.0399(15) Uani 1 1 d . . .
O4 O 0.1417(2) 0.1951(4) 0.5613(2) 0.0415(15) Uani 1 1 d . . .
O5 O 0.1756(3) -0.0499(4) 0.5832(2) 0.0428(15) Uani 1 1 d . . .
O6 O 0.0890(3) -0.0956(4) 0.6069(2) 0.0425(15) Uani 1 1 d . . .
O7 O 0.1548(2) 0.0919(4) 0.6394(2) 0.0423(15) Uani 1 1 d . . .
O8 O 0.0638(3) 0.0537(4) 0.6532(2) 0.0434(16) Uani 1 1 d . . .
O9 O -0.0234(2) -0.0628(4) 0.6371(2) 0.0401(15) Uani 1 1 d . . .
O11 O -0.0267(3) 0.0923(4) 0.5899(2) 0.0400(15) Uani 1 1 d . . .
O13 O 0.1700(2) 0.0609(4) 0.4990(2) 0.0375(15) Uani 1 1 d . . .
C1 C 0.1108(4) 0.2285(6) 0.5284(3) 0.039(2) Uani 1 1 d . . .
C2 C 0.0979(4) 0.3185(6) 0.5339(4) 0.047(2) Uani 1 1 d . . .
C3 C 0.0730(4) 0.3635(6) 0.4952(4) 0.051(3) Uani 1 1 d . . .
H3A H 0.0625 0.3369 0.4664 0.061 Uiso 1 1 calc R . .
C4 C 0.0642(4) 0.4474(7) 0.5000(5) 0.060(3) Uani 1 1 d . . .
H4A H 0.0483 0.4775 0.4741 0.071 Uiso 1 1 calc R . .
C5 C 0.0782(5) 0.4868(7) 0.5420(6) 0.074(4) Uani 1 1 d . . .
H5A H 0.0718 0.5435 0.5447 0.088 Uiso 1 1 calc R . .
C6 C 0.1020(5) 0.4432(8) 0.5809(5) 0.073(4) Uani 1 1 d . . .
H6A H 0.1106 0.4704 0.6099 0.087 Uiso 1 1 calc R . .
C7 C 0.1132(4) 0.3591(7) 0.5768(4) 0.059(3) Uani 1 1 d . . .
H7A H 0.1306 0.3302 0.6025 0.071 Uiso 1 1 calc R . .
C8 C 0.1408(4) -0.1052(6) 0.5978(3) 0.040(2) Uani 1 1 d . . .
C9 C 0.1651(5) -0.1910(6) 0.6057(3) 0.051(3) Uani 1 1 d . . .
C10 C 0.2217(5) -0.2079(8) 0.5968(4) 0.063(3) Uani 1 1 d . . .
H10A H 0.2461 -0.1668 0.5857 0.076 Uiso 1 1 calc R . .
C11 C 0.2417(7) -0.2873(10) 0.6049(5) 0.089(5) Uani 1 1 d . . .
H11A H 0.2798 -0.3003 0.5985 0.107 Uiso 1 1 calc R . .
C12 C 0.2067(10) -0.3464(9) 0.6220(4) 0.102(6) Uani 1 1 d . . .
H12A H 0.2217 -0.3988 0.6287 0.122 Uiso 1 1 calc R . .
C13 C 0.1500(8) -0.3309(8) 0.6295(5) 0.085(4) Uani 1 1 d . . .
H13A H 0.1255 -0.3727 0.6397 0.102 Uiso 1 1 calc R . .
C14 C 0.1305(6) -0.2537(7) 0.6219(4) 0.064(3) Uani 1 1 d . . .
H14A H 0.0921 -0.2419 0.6278 0.077 Uiso 1 1 calc R . .
C15 C 0.1121(4) 0.0837(5) 0.6659(3) 0.037(2) Uani 1 1 d . . .
C16 C 0.1196(4) 0.1101(6) 0.7174(3) 0.045(2) Uani 1 1 d . . .
C17 C 0.1669(5) 0.1564(9) 0.7332(4) 0.082(4) Uani 1 1 d . . .
H17A H 0.1945 0.1728 0.7116 0.098 Uiso 1 1 calc R . .
C18 C 0.1726(6) 0.1781(11) 0.7817(5) 0.105(6) Uani 1 1 d . . .
H18A H 0.2043 0.2093 0.7924 0.126 Uiso 1 1 calc R . .
C19 C 0.1329(6) 0.1546(11) 0.8133(4) 0.101(6) Uani 1 1 d . . .
H19A H 0.1383 0.1678 0.8458 0.121 Uiso 1 1 calc R . .
C20 C 0.0851(5) 0.1119(9) 0.7983(4) 0.077(4) Uani 1 1 d . . .
H20A H 0.0566 0.0988 0.8198 0.092 Uiso 1 1 calc R . .
C21 C 0.0795(5) 0.0883(8) 0.7509(4) 0.062(3) Uani 1 1 d . . .
H21A H 0.0477 0.0566 0.7409 0.074 Uiso 1 1 calc R . .
C22 C -0.0733(4) -0.0920(6) 0.6304(3) 0.037(2) Uani 1 1 d . . .
C23 C -0.0993(4) -0.1351(6) 0.6722(3) 0.043(2) Uani 1 1 d . . .
C24 C -0.0750(5) -0.1278(7) 0.7179(3) 0.059(3) Uani 1 1 d . . .
H24A H -0.0418 -0.0962 0.7229 0.071 Uiso 1 1 calc R . .
C25 C -0.0992(5) -0.1668(9) 0.7562(4) 0.081(4) Uani 1 1 d . . .
H25A H -0.0833 -0.1604 0.7873 0.098 Uiso 1 1 calc R . .
C26 C -0.1474(6) -0.2155(10) 0.7481(5) 0.094(5) Uani 1 1 d . . .
H26A H -0.1633 -0.2435 0.7738 0.112 Uiso 1 1 calc R . .
C27 C -0.1713(5) -0.2231(9) 0.7043(4) 0.087(4) Uani 1 1 d . . .
H27A H -0.2033 -0.2574 0.6996 0.105 Uiso 1 1 calc R . .
C28 C -0.1501(5) -0.1815(8) 0.6653(4) 0.064(3) Uani 1 1 d . . .
H28A H -0.1690 -0.1842 0.6352 0.077 Uiso 1 1 calc R . .
C29 C -0.0653(4) 0.1105(6) 0.5591(3) 0.037(2) Uani 1 1 d . . .
C30 C -0.0841(4) 0.1980(6) 0.5563(3) 0.036(2) Uani 1 1 d . . .
C31 C -0.0585(5) 0.2589(6) 0.5849(4) 0.054(3) Uani 1 1 d . . .
H31A H -0.0285 0.2450 0.6066 0.065 Uiso 1 1 calc R . .
C32 C -0.0770(6) 0.3404(7) 0.5814(5) 0.079(4) Uani 1 1 d . . .
H32A H -0.0597 0.3811 0.6007 0.095 Uiso 1 1 calc R . .
C33 C -0.1212(5) 0.3606(7) 0.5492(5) 0.068(3) Uani 1 1 d . . .
H33A H -0.1341 0.4151 0.5473 0.082 Uiso 1 1 calc R . .
C34 C -0.1463(5) 0.3020(8) 0.5201(4) 0.071(3) Uani 1 1 d . . .
H34A H -0.1753 0.3171 0.4977 0.085 Uiso 1 1 calc R . .
C35 C -0.1293(4) 0.2216(6) 0.5234(4) 0.050(3) Uani 1 1 d . . .
H35A H -0.1475 0.1817 0.5039 0.060 Uiso 1 1 calc R . .
C36 C 0.2354(5) 0.0185(9) 0.4377(4) 0.071(4) Uani 1 1 d . . .
H36A H 0.2080 0.0324 0.4121 0.107 Uiso 1 1 calc R . .
H36B H 0.2306 -0.0385 0.4466 0.107 Uiso 1 1 calc R . .
H36C H 0.2739 0.0268 0.4268 0.107 Uiso 1 1 calc R . .
C37 C 0.2258(4) 0.0731(6) 0.4807(3) 0.044(2) Uani 1 1 d . . .
H37A H 0.2299 0.1312 0.4712 0.053 Uiso 1 1 calc R . .
C38 C 0.2680(4) 0.0542(7) 0.5217(3) 0.048(2) Uani 1 1 d . . .
H38A H 0.2700 -0.0053 0.5263 0.057 Uiso 1 1 calc R . .
H38B H 0.3061 0.0733 0.5133 0.057 Uiso 1 1 calc R . .
C39 C 0.2664(5) 0.1818(7) 0.5672(4) 0.061(3) Uani 1 1 d . . .
H39A H 0.3076 0.1881 0.5667 0.092 Uiso 1 1 calc R . .
H39B H 0.2523 0.2079 0.5956 0.092 Uiso 1 1 calc R . .
H39C H 0.2489 0.2072 0.5390 0.092 Uiso 1 1 calc R . .
C40 C 0.2849(5) 0.0550(8) 0.6088(4) 0.062(3) Uani 1 1 d . . .
H40A H 0.3253 0.0671 0.6063 0.093 Uiso 1 1 calc R . .
H40B H 0.2792 -0.0039 0.6080 0.093 Uiso 1 1 calc R . .
H40C H 0.2715 0.0766 0.6387 0.093 Uiso 1 1 calc R . .
C1S C 0.7694(9) 0.4787(12) 0.7576(6) 0.141(8) Uani 1 1 d D . .
H41A H 0.7313 0.5019 0.7638 0.170 Uiso 1 1 calc R . .
Cl1 Cl 0.8148(2) 0.5568(3) 0.74746(18) 0.1250(16) Uani 1 1 d D . .
Cl2 Cl 0.7929(4) 0.4206(5) 0.8089(2) 0.203(4) Uani 1 1 d D . .
Cl3 Cl 0.7626(5) 0.4108(4) 0.70867(19) 0.245(5) Uani 1 1 d D . .
C3S C 0.0341(12) 0.355(2) 0.3188(10) 0.28(2) Uani 1 1 d D . .
H43A H 0.0509 0.3113 0.2990 0.333 Uiso 1 1 calc R . .
Cl9 Cl 0.0723(16) 0.441(2) 0.3240(19) 0.91(5) Uani 1 1 d D . .
Cl7 Cl -0.0343(10) 0.3895(14) 0.2991(7) 0.56(2) Uani 1 1 d D . .
Cl8 Cl 0.0159(10) 0.325(2) 0.3774(7) 0.87(5) Uani 1 1 d D . .
C2S C 0.9688(15) 0.3072(18) 0.7367(12) 0.22(4) Uani 0.50 1 d PD A -1
H2S H 0.9523 0.2529 0.7283 0.259 Uiso 0.50 1 calc PR A -1
Cl4 Cl 0.9657(7) 0.3242(16) 0.7938(11) 0.31(2) Uani 0.50 1 d PD A -1
Cl5 Cl 0.9212(9) 0.3873(15) 0.7191(8) 0.254(9) Uani 0.50 1 d PD A -1
Cl6 Cl 1.0215(14) 0.335(2) 0.6965(6) 0.53(5) Uani 0.50 1 d PD A -1
O10 O -0.1034(3) -0.0884(4) 0.5911(2) 0.0417(15) Uani 1 1 d . . .
O12 O -0.0892(3) 0.0602(4) 0.5298(2) 0.0441(16) Uani 1 1 d . . .

loop_
_atom_site_aniso_label
_atom_site_aniso_U_11
_atom_site_aniso_U_22
_atom_site_aniso_U_33
_atom_site_aniso_U_23
_atom_site_aniso_U_13
_atom_site_aniso_U_12
Fe1 0.0354(8) 0.0403(8) 0.0268(7) 0.0009(6) -0.0029(5) -0.0048(5)
Fe2 0.0324(7) 0.0432(8) 0.0271(7) -0.0006(6) -0.0023(5) -0.0028(5)
Fe3 0.0327(7) 0.0394(8) 0.0266(7) 0.0017(6) -0.0035(5) -0.0037(5)
N1 0.039(4) 0.055(5) 0.029(4) 0.005(4) -0.008(3) -0.003(4)
O1 0.037(3) 0.038(4) 0.024(3) 0.005(3) -0.003(2) -0.007(3)
O2 0.037(3) 0.037(3) 0.029(3) 0.000(3) -0.002(2) -0.005(3)
O3 0.045(4) 0.039(4) 0.034(3) 0.000(3) -0.006(3) -0.004(3)
O4 0.039(3) 0.045(4) 0.040(4) -0.003(3) -0.008(3) -0.005(3)
O5 0.040(4) 0.052(4) 0.037(4) 0.010(3) 0.002(3) 0.006(3)
O6 0.036(4) 0.044(4) 0.048(4) 0.010(3) -0.002(3) 0.002(3)
O7 0.033(3) 0.065(4) 0.029(3) -0.005(3) 0.000(3) -0.003(3)
O8 0.043(4) 0.055(4) 0.031(3) -0.001(3) -0.009(3) -0.007(3)
O9 0.038(4) 0.050(4) 0.032(3) 0.004(3) -0.005(3) -0.010(3)
O11 0.042(4) 0.045(4) 0.032(3) -0.003(3) -0.006(3) 0.000(3)
O13 0.033(3) 0.054(4) 0.026(3) 0.000(3) -0.001(2) -0.005(3)
C1 0.038(5) 0.038(6) 0.042(6) 0.005(5) 0.006(4) -0.006(4)
C2 0.026(5) 0.056(7) 0.058(6) -0.002(5) -0.001(4) -0.002(4)
C3 0.038(5) 0.047(7) 0.067(7) 0.002(5) -0.004(5) 0.000(5)
C4 0.044(6) 0.051(8) 0.083(9) 0.005(6) -0.004(6) 0.002(5)
C5 0.049(7) 0.043(7) 0.129(12) -0.006(8) -0.006(7) 0.006(5)
C6 0.076(8) 0.059(8) 0.082(9) -0.027(7) -0.010(7) -0.003(6)
C7 0.058(7) 0.049(7) 0.068(8) -0.012(6) -0.018(5) 0.001(5)
C8 0.050(6) 0.043(6) 0.025(5) -0.001(4) -0.006(4) 0.007(5)
C9 0.076(7) 0.051(7) 0.023(5) 0.002(4) -0.015(5) 0.014(6)
C10 0.055(7) 0.080(9) 0.054(7) 0.001(6) -0.006(5) 0.033(6)
C11 0.122(12) 0.095(11) 0.050(7) 0.003(8) 0.004(7) 0.059(10)
C12 0.207(19) 0.064(10) 0.034(7) 0.014(7) -0.003(9) 0.046(12)
C13 0.153(14) 0.042(8) 0.063(8) -0.001(6) 0.023(9) 0.008(8)
C14 0.104(9) 0.035(7) 0.055(7) 0.002(5) 0.012(6) 0.006(6)
C15 0.050(6) 0.035(5) 0.024(5) 0.001(4) -0.011(4) 0.003(4)
C16 0.039(5) 0.056(6) 0.038(5) -0.001(5) 0.000(4) -0.006(4)
C17 0.065(7) 0.130(12) 0.051(7) -0.028(7) 0.009(6) -0.042(8)
C18 0.080(9) 0.174(16) 0.061(8) -0.056(9) 0.011(7) -0.062(10)
C19 0.084(9) 0.186(16) 0.034(7) -0.044(8) 0.010(6) -0.048(10)
C20 0.060(7) 0.137(12) 0.034(6) -0.007(7) 0.006(5) -0.026(7)
C21 0.059(7) 0.086(9) 0.041(6) -0.002(6) 0.001(5) -0.021(6)
C22 0.035(5) 0.043(6) 0.033(5) -0.003(4) -0.004(4) -0.002(4)
C23 0.046(5) 0.050(6) 0.034(5) 0.014(4) 0.003(4) -0.004(5)
C24 0.059(6) 0.084(8) 0.035(6) 0.020(6) 0.000(5) -0.013(6)
C25 0.070(8) 0.127(12) 0.046(7) 0.037(7) -0.009(6) -0.030(8)
C26 0.098(10) 0.130(13) 0.053(8) 0.037(8) 0.010(7) -0.040(9)
C27 0.076(8) 0.124(12) 0.060(8) 0.030(8) -0.015(6) -0.050(8)
C28 0.060(7) 0.089(9) 0.042(6) 0.019(6) -0.006(5) -0.029(6)
C29 0.036(5) 0.042(6) 0.033(5) 0.003(4) 0.000(4) 0.001(4)
C30 0.040(5) 0.043(6) 0.025(4) 0.007(4) 0.001(4) 0.006(4)
C31 0.064(7) 0.042(7) 0.056(7) -0.001(5) -0.012(5) 0.002(5)
C32 0.082(9) 0.044(7) 0.109(11) -0.015(7) -0.017(8) 0.003(6)
C33 0.077(8) 0.043(7) 0.085(9) 0.004(6) 0.005(7) 0.009(6)
C34 0.078(8) 0.065(9) 0.068(8) 0.000(7) -0.012(6) 0.021(7)
C35 0.053(6) 0.049(7) 0.048(6) -0.005(5) -0.009(5) 0.005(5)
C36 0.047(6) 0.129(12) 0.037(6) -0.031(7) 0.000(5) 0.006(6)
C37 0.044(6) 0.052(6) 0.038(5) 0.001(5) 0.005(4) -0.015(4)
C38 0.041(5) 0.060(7) 0.042(6) -0.009(5) 0.004(4) 0.001(5)
C39 0.054(6) 0.066(8) 0.064(7) -0.011(6) 0.002(5) -0.017(5)
C40 0.050(6) 0.091(9) 0.045(6) 0.012(6) -0.013(5) -0.001(6)
C1S 0.133(16) 0.21(2) 0.082(12) 0.007(13) 0.007(10) -0.064(15)
Cl1 0.142(4) 0.126(4) 0.107(3) -0.008(3) -0.004(3) -0.024(3)
Cl2 0.308(10) 0.220(7) 0.079(3) 0.031(4) -0.026(4) -0.087(7)
Cl3 0.507(15) 0.152(5) 0.073(3) 0.008(3) -0.020(5) -0.152(8)
C3S 0.26(4) 0.37(6) 0.19(3) 0.00(3) -0.12(3) -0.06(4)
Cl9 0.90(10) 0.54(6) 1.27(13) 0.01(6) -0.33(9) 0.10(6)
Cl7 0.62(4) 0.60(3) 0.44(3) 0.11(2) -0.33(3) -0.25(3)
Cl8 0.57(4) 1.60(12) 0.41(3) -0.51(5) -0.27(3) 0.54(6)
C2S 0.41(11) 0.12(3) 0.11(4) 0.09(3) -0.08(4) -0.13(5)
Cl4 0.115(11) 0.21(2) 0.60(7) 0.03(3) 0.017(19) -0.050(13)
Cl5 0.27(2) 0.27(2) 0.22(2) 0.014(17) 0.021(17) -0.050(18)
Cl6 1.04(13) 0.39(4) 0.146(18) 0.08(2) -0.29(4) -0.25(6)
O10 0.042(4) 0.056(4) 0.028(3) 0.004(3) 0.003(3) -0.007(3)
O12 0.053(4) 0.041(4) 0.038(4) -0.004(3) -0.011(3) 0.002(3)

loop_
_atom_type_symbol
_atom_type_description
_atom_type_scat_dispersion_real
_atom_type_scat_dispersion_imag
_atom_type_scat_source
C C 0.0033 0.0016 'International Tables Vol C Tables 4.2.6.8 and 6.1.1.4'
H H 0.0000 0.0000 'International Tables Vol C Tables 4.2.6.8 and 6.1.1.4'
N N 0.0061 0.0033 'International Tables Vol C Tables 4.2.6.8 and 6.1.1.4'
O O 0.0106 0.0060 'International Tables Vol C Tables 4.2.6.8 and 6.1.1.4'
Cl Cl 0.1484 0.1585 'International Tables Vol C Tables 4.2.6.8 and 6.1.1.4'
Fe Fe 0.3463 0.8444 'International Tables Vol C Tables 4.2.6.8 and 6.1.1.4'

loop_
_geom_angle_atom_site_label_1
_geom_angle_atom_site_label_2
_geom_angle_atom_site_label_3
_geom_angle
_geom_angle_site_symmetry_1
_geom_angle_site_symmetry_3
_geom_angle_publ_flag
O2 Fe1 O1 97.6(2) . . ?
O2 Fe1 O13 177.5(2) . . ?
O1 Fe1 O13 80.2(2) . . ?
O2 Fe1 O10 88.3(2) . 5_556 ?
O1 Fe1 O10 173.9(2) . 5_556 ?
O13 Fe1 O10 93.9(2) . 5_556 ?
O2 Fe1 O3 91.9(2) . . ?
O1 Fe1 O3 88.5(2) . . ?
O13 Fe1 O3 89.1(2) . . ?
O10 Fe1 O3 89.8(2) 5_556 . ?
O2 Fe1 O12 91.5(2) . 5_556 ?
O1 Fe1 O12 88.0(2) . 5_556 ?
O13 Fe1 O12 87.3(2) . 5_556 ?
O10 Fe1 O12 93.4(3) 5_556 5_556 ?
O3 Fe1 O12 175.4(2) . 5_556 ?
O2 Fe1 Fe2 136.22(17) . . ?
O1 Fe1 Fe2 39.91(16) . . ?
O13 Fe1 Fe2 41.88(16) . . ?
O10 Fe1 Fe2 133.98(17) 5_556 . ?
O3 Fe1 Fe2 79.64(16) . . ?
O12 Fe1 Fe2 95.78(17) 5_556 . ?
O1 Fe2 O13 82.6(2) . . ?
O1 Fe2 O7 105.4(2) . . ?
O13 Fe2 O7 171.3(2) . . ?
O1 Fe2 O5 94.0(2) . . ?
O13 Fe2 O5 94.4(3) . . ?
O7 Fe2 O5 88.7(3) . . ?
O1 Fe2 O4 89.7(2) . . ?
O13 Fe2 O4 91.1(3) . . ?
O7 Fe2 O4 85.5(3) . . ?
O5 Fe2 O4 173.7(2) . . ?
O1 Fe2 N1 162.2(2) . . ?
O13 Fe2 N1 79.6(2) . . ?
O7 Fe2 N1 92.4(2) . . ?
O5 Fe2 N1 87.6(3) . . ?
O4 Fe2 N1 90.3(3) . . ?
O1 Fe2 Fe1 41.70(16) . . ?
O13 Fe2 Fe1 42.52(16) . . ?
O7 Fe2 Fe1 144.05(17) . . ?
O5 Fe2 Fe1 104.78(18) . . ?
O4 Fe2 Fe1 81.34(17) . . ?
N1 Fe2 Fe1 120.84(19) . . ?
O1 Fe3 O2 91.0(2) . 5_556 ?
O1 Fe3 O6 93.7(2) . . ?
O2 Fe3 O6 90.7(2) 5_556 . ?
O1 Fe3 O11 92.6(2) . . ?
O2 Fe3 O11 97.2(2) 5_556 . ?
O6 Fe3 O11 169.8(2) . . ?
O1 Fe3 O8 97.2(2) . . ?
O2 Fe3 O8 171.5(2) 5_556 . ?
O6 Fe3 O8 86.6(3) . . ?
O11 Fe3 O8 84.6(2) . . ?
O1 Fe3 O9 177.3(2) . . ?
O2 Fe3 O9 86.3(2) 5_556 . ?
O6 Fe3 O9 87.0(2) . . ?
O11 Fe3 O9 87.1(2) . . ?
O8 Fe3 O9 85.4(2) . . ?
C39 N1 C38 110.3(8) . . ?
C39 N1 C40 107.9(8) . . ?
C38 N1 C40 109.6(8) . . ?
C39 N1 Fe2 112.9(6) . . ?
C38 N1 Fe2 102.4(5) . . ?
C40 N1 Fe2 113.7(6) . . ?
Fe3 O1 Fe2 118.1(3) . . ?
Fe3 O1 Fe1 141.0(3) . . ?
Fe2 O1 Fe1 98.4(2) . . ?
Fe1 O2 Fe3 124.2(3) . 5_556 ?
C1 O3 Fe1 126.6(6) . . ?
C1 O4 Fe2 125.7(6) . . ?
C8 O5 Fe2 127.0(6) . . ?
C8 O6 Fe3 132.8(6) . . ?
C15 O7 Fe2 127.3(5) . . ?
C15 O8 Fe3 134.4(6) . . ?
C22 O9 Fe3 132.1(5) . . ?
C29 O11 Fe3 130.6(6) . . ?
C37 O13 Fe2 120.7(5) . . ?
C37 O13 Fe1 140.7(5) . . ?
Fe2 O13 Fe1 95.6(2) . . ?
O4 C1 O3 126.3(9) . . ?
O4 C1 C2 117.0(8) . . ?
O3 C1 C2 116.7(8) . . ?
C7 C2 C3 119.6(10) . . ?
C7 C2 C1 120.0(9) . . ?
C3 C2 C1 120.3(9) . . ?
C4 C3 C2 119.6(10) . . ?
C4 C3 H3A 120.2 . . ?
C2 C3 H3A 120.2 . . ?
C5 C4 C3 120.8(11) . . ?
C5 C4 H4A 119.6 . . ?
C3 C4 H4A 119.6 . . ?
C4 C5 C6 120.5(11) . . ?
C4 C5 H5A 119.8 . . ?
C6 C5 H5A 119.8 . . ?
C7 C6 C5 120.2(11) . . ?
C7 C6 H6A 119.9 . . ?
C5 C6 H6A 119.9 . . ?
C6 C7 C2 119.2(11) . . ?
C6 C7 H7A 120.4 . . ?
C2 C7 H7A 120.4 . . ?
O6 C8 O5 126.9(9) . . ?
O6 C8 C9 116.3(9) . . ?
O5 C8 C9 116.7(9) . . ?
C10 C9 C14 119.0(10) . . ?
C10 C9 C8 120.8(10) . . ?
C14 C9 C8 120.2(10) . . ?
C9 C10 C11 118.3(13) . . ?
C9 C10 H10A 120.9 . . ?
C11 C10 H10A 120.9 . . ?
C12 C11 C10 120.9(14) . . ?
C12 C11 H11A 119.6 . . ?
C10 C11 H11A 119.6 . . ?
C11 C12 C13 121.3(13) . . ?
C11 C12 H12A 119.4 . . ?
C13 C12 H12A 119.4 . . ?
C14 C13 C12 117.9(14) . . ?
C14 C13 H13A 121.1 . . ?
C12 C13 H13A 121.1 . . ?
C13 C14 C9 122.7(13) . . ?
C13 C14 H14A 118.7 . . ?
C9 C14 H14A 118.7 . . ?
O8 C15 O7 125.9(8) . . ?
O8 C15 C16 116.7(8) . . ?
O7 C15 C16 117.4(8) . . ?
C21 C16 C17 117.9(9) . . ?
C21 C16 C15 120.7(9) . . ?
C17 C16 C15 121.4(9) . . ?
C16 C17 C18 119.4(11) . . ?
C16 C17 H17A 120.3 . . ?
C18 C17 H17A 120.3 . . ?
C19 C18 C17 120.8(11) . . ?
C19 C18 H18A 119.6 . . ?
C17 C18 H18A 119.6 . . ?
C18 C19 C20 120.8(11) . . ?
C18 C19 H19A 119.6 . . ?
C20 C19 H19A 119.6 . . ?
C19 C20 C21 119.0(11) . . ?
C19 C20 H20A 120.5 . . ?
C21 C20 H20A 120.5 . . ?
C20 C21 C16 122.1(10) . . ?
C20 C21 H21A 119.0 . . ?
C16 C21 H21A 119.0 . . ?
O9 C22 O10 125.7(8) . . ?
O9 C22 C23 116.9(8) . . ?
O10 C22 C23 117.4(8) . . ?
C24 C23 C28 119.1(9) . . ?
C24 C23 C22 120.8(8) . . ?
C28 C23 C22 120.1(8) . . ?
C25 C24 C23 120.6(10) . . ?
C25 C24 H24A 119.7 . . ?
C23 C24 H24A 119.7 . . ?
C24 C25 C26 119.2(11) . . ?
C24 C25 H25A 120.4 . . ?
C26 C25 H25A 120.4 . . ?
C27 C26 C25 120.8(11) . . ?
C27 C26 H26A 119.6 . . ?
C25 C26 H26A 119.6 . . ?
C26 C27 C28 121.7(11) . . ?
C26 C27 H27A 119.2 . . ?
C28 C27 H27A 119.2 . . ?
C27 C28 C23 118.4(10) . . ?
C27 C28 H28A 120.8 . . ?
C23 C28 H28A 120.8 . . ?
O11 C29 O12 125.1(8) . . ?
O11 C29 C30 117.5(8) . . ?
O12 C29 C30 117.4(8) . . ?
C31 C30 C35 118.0(9) . . ?
C31 C30 C29 122.0(8) . . ?
C35 C30 C29 120.0(8) . . ?
C30 C31 C32 120.6(10) . . ?
C30 C31 H31A 119.7 . . ?
C32 C31 H31A 119.7 . . ?
C33 C32 C31 119.5(11) . . ?
C33 C32 H32A 120.2 . . ?
C31 C32 H32A 120.2 . . ?
C34 C33 C32 120.9(11) . . ?
C34 C33 H33A 119.5 . . ?
C32 C33 H33A 119.5 . . ?
C35 C34 C33 120.5(11) . . ?
C35 C34 H34A 119.8 . . ?
C33 C34 H34A 119.8 . . ?
C34 C35 C30 120.4(10) . . ?
C34 C35 H35A 119.8 . . ?
C30 C35 H35A 119.8 . . ?
C37 C36 H36A 109.5 . . ?
C37 C36 H36B 109.5 . . ?
H36A C36 H36B 109.5 . . ?
C37 C36 H36C 109.5 . . ?
H36A C36 H36C 109.5 . . ?
H36B C36 H36C 109.5 . . ?
O13 C37 C36 111.4(8) . . ?
O13 C37 C38 106.1(7) . . ?
C36 C37 C38 111.7(9) . . ?
O13 C37 H37A 109.2 . . ?
C36 C37 H37A 109.2 . . ?
C38 C37 H37A 109.2 . . ?
N1 C38 C37 112.6(8) . . ?
N1 C38 H38A 109.1 . . ?
C37 C38 H38A 109.1 . . ?
N1 C38 H38B 109.1 . . ?
C37 C38 H38B 109.1 . . ?
H38A C38 H38B 107.8 . . ?
N1 C39 H39A 109.5 . . ?
N1 C39 H39B 109.5 . . ?
H39A C39 H39B 109.5 . . ?
N1 C39 H39C 109.5 . . ?
H39A C39 H39C 109.5 . . ?
H39B C39 H39C 109.5 . . ?
N1 C40 H40A 109.5 . . ?
N1 C40 H40B 109.5 . . ?
H40A C40 H40B 109.5 . . ?
N1 C40 H40C 109.5 . . ?
H40A C40 H40C 109.5 . . ?
H40B C40 H40C 109.5 . . ?
Cl1 C1S Cl3 112.5(10) . . ?
Cl1 C1S Cl2 110.9(10) . . ?
Cl3 C1S Cl2 107.9(12) . . ?
Cl1 C1S H41A 108.5 . . ?
Cl3 C1S H41A 108.5 . . ?
Cl2 C1S H41A 108.5 . . ?
Cl9 C3S Cl7 104(2) . . ?
Cl9 C3S Cl8 107(2) . . ?
Cl7 C3S Cl8 97.6(16) . . ?
Cl9 C3S H43A 115.4 . . ?
Cl7 C3S H43A 115.4 . . ?
Cl8 C3S H43A 115.4 . . ?
Cl4 C2S Cl6 130(2) . . ?
Cl4 C2S Cl5 95.7(19) . . ?
Cl6 C2S Cl5 94.4(16) . . ?
Cl4 C2S H2S 110.9 . . ?
Cl6 C2S H2S 110.9 . . ?
Cl5 C2S H2S 110.9 . . ?
C22 O10 Fe1 135.3(6) . 5_556 ?
C29 O12 Fe1 134.2(6) . 5_556 ?

loop_
_geom_bond_atom_site_label_1
_geom_bond_atom_site_label_2
_geom_bond_distance
_geom_bond_site_symmetry_2
_geom_bond_publ_flag
Fe1 O2 1.939(6) . ?
Fe1 O1 1.971(5) . ?
Fe1 O13 1.990(5) . ?
Fe1 O10 2.004(6) 5_556 ?
Fe1 O3 2.059(6) . ?
Fe1 O12 2.065(6) 5_556 ?
Fe1 Fe2 2.9304(18) . ?
Fe2 O1 1.900(5) . ?
Fe2 O13 1.966(6) . ?
Fe2 O7 1.993(6) . ?
Fe2 O5 2.038(6) . ?
Fe2 O4 2.039(6) . ?
Fe2 N1 2.229(7) . ?
Fe3 O1 1.869(5) . ?
Fe3 O2 1.977(6) 5_556 ?
Fe3 O6 2.032(6) . ?
Fe3 O11 2.045(6) . ?
Fe3 O8 2.049(6) . ?
Fe3 O9 2.053(6) . ?
N1 C39 1.455(13) . ?
N1 C38 1.487(12) . ?
N1 C40 1.488(12) . ?
O2 Fe3 1.977(5) 5_556 ?
O3 C1 1.268(11) . ?
O4 C1 1.258(11) . ?
O5 C8 1.278(11) . ?
O6 C8 1.244(11) . ?
O7 C15 1.258(11) . ?
O8 C15 1.257(11) . ?
O9 C22 1.256(10) . ?
O11 C29 1.249(10) . ?
O13 C37 1.418(10) . ?
C1 C2 1.490(14) . ?
C2 C7 1.391(14) . ?
C2 C3 1.403(14) . ?
C3 C4 1.375(14) . ?
C3 H3A 0.9300 . ?
C4 C5 1.355(17) . ?
C4 H4A 0.9300 . ?
C5 C6 1.386(18) . ?
C5 H5A 0.9300 . ?
C6 C7 1.386(15) . ?
C6 H6A 0.9300 . ?
C7 H7A 0.9300 . ?
C8 C9 1.508(13) . ?
C9 C10 1.370(14) . ?
C9 C14 1.374(15) . ?
C10 C11 1.377(17) . ?
C10 H10A 0.9300 . ?
C11 C12 1.35(2) . ?
C11 H11A 0.9300 . ?
C12 C13 1.36(2) . ?
C12 H12A 0.9300 . ?
C13 C14 1.340(17) . ?
C13 H13A 0.9300 . ?
C14 H14A 0.9300 . ?
C15 C16 1.492(12) . ?
C16 C21 1.381(14) . ?
C16 C17 1.383(14) . ?
C17 C18 1.390(16) . ?
C17 H17A 0.9300 . ?
C18 C19 1.348(17) . ?
C18 H18A 0.9300 . ?
C19 C20 1.356(16) . ?
C19 H19A 0.9300 . ?
C20 C21 1.368(15) . ?
C20 H20A 0.9300 . ?
C21 H21A 0.9300 . ?
C22 O10 1.274(10) . ?
C22 C23 1.495(12) . ?
C23 C24 1.372(13) . ?
C23 C28 1.400(13) . ?
C24 C25 1.369(14) . ?
C24 H24A 0.9300 . ?
C25 C26 1.376(17) . ?
C25 H25A 0.9300 . ?
C26 C27 1.323(17) . ?
C26 H26A 0.9300 . ?
C27 C28 1.375(15) . ?
C27 H27A 0.9300 . ?
C28 H28A 0.9300 . ?
C29 O12 1.261(10) . ?
C29 C30 1.478(13) . ?
C30 C31 1.381(13) . ?
C30 C35 1.416(13) . ?
C31 C32 1.385(15) . ?
C31 H31A 0.9300 . ?
C32 C33 1.371(17) . ?
C32 H32A 0.9300 . ?
C33 C34 1.360(16) . ?
C33 H33A 0.9300 . ?
C34 C35 1.357(15) . ?
C34 H34A 0.9300 . ?
C35 H35A 0.9300 . ?
C36 C37 1.504(14) . ?
C36 H36A 0.9600 . ?
C36 H36B 0.9600 . ?
C36 H36C 0.9600 . ?
C37 C38 1.504(13) . ?
C37 H37A 0.9800 . ?
C38 H38A 0.9700 . ?
C38 H38B 0.9700 . ?
C39 H39A 0.9600 . ?
C39 H39B 0.9600 . ?
C39 H39C 0.9600 . ?
C40 H40A 0.9600 . ?
C40 H40B 0.9600 . ?
C40 H40C 0.9600 . ?
C1S Cl1 1.671(17) . ?
C1S Cl3 1.746(19) . ?
C1S Cl2 1.772(18) . ?
C1S H41A 0.9800 . ?
C3S Cl9 1.65(2) . ?
C3S Cl7 1.75(2) . ?
C3S Cl8 1.76(2) . ?
C3S H43A 0.9800 . ?
C2S Cl4 1.61(2) . ?
C2S Cl6 1.74(2) . ?
C2S Cl5 1.76(2) . ?
C2S H2S 0.9800 . ?
O10 Fe1 2.004(6) 5_556 ?
O12 Fe1 2.065(6) 5_556 ?

loop_
_geom_torsion_atom_site_label_1
_geom_torsion_atom_site_label_2
_geom_torsion_atom_site_label_3
_geom_torsion_atom_site_label_4
_geom_torsion
_geom_torsion_site_symmetry_1
_geom_torsion_site_symmetry_2
_geom_torsion_site_symmetry_3
_geom_torsion_site_symmetry_4
_geom_torsion_publ_flag
O2 Fe1 Fe2 O1 18.3(4) . . . . ?
O13 Fe1 Fe2 O1 -159.4(4) . . . . ?
O10 Fe1 Fe2 O1 179.7(4) 5_556 . . . ?
O3 Fe1 Fe2 O1 100.2(3) . . . . ?
O12 Fe1 Fe2 O1 -79.9(3) 5_556 . . . ?
O2 Fe1 Fe2 O13 177.7(4) . . . . ?
O1 Fe1 Fe2 O13 159.4(4) . . . . ?
O10 Fe1 Fe2 O13 -20.9(4) 5_556 . . . ?
O3 Fe1 Fe2 O13 -100.4(3) . . . . ?
O12 Fe1 Fe2 O13 79.5(3) 5_556 . . . ?
O2 Fe1 Fe2 O7 -11.3(4) . . . . ?
O1 Fe1 Fe2 O7 -29.6(4) . . . . ?
O13 Fe1 Fe2 O7 171.0(4) . . . . ?
O10 Fe1 Fe2 O7 150.1(4) 5_556 . . . ?
O3 Fe1 Fe2 O7 70.6(4) . . . . ?
O12 Fe1 Fe2 O7 -109.5(4) 5_556 . . . ?
O2 Fe1 Fe2 O5 97.5(3) . . . . ?
O1 Fe1 Fe2 O5 79.2(3) . . . . ?
O13 Fe1 Fe2 O5 -80.2(3) . . . . ?
O10 Fe1 Fe2 O5 -101.1(3) 5_556 . . . ?
O3 Fe1 Fe2 O5 179.4(2) . . . . ?
O12 Fe1 Fe2 O5 -0.7(3) 5_556 . . . ?
O2 Fe1 Fe2 O4 -81.2(3) . . . . ?
O1 Fe1 Fe2 O4 -99.4(3) . . . . ?
O13 Fe1 Fe2 O4 101.2(3) . . . . ?
O10 Fe1 Fe2 O4 80.3(3) 5_556 . . . ?
O3 Fe1 Fe2 O4 0.7(2) . . . . ?
O12 Fe1 Fe2 O4 -179.3(2) 5_556 . . . ?
O2 Fe1 Fe2 N1 -166.3(3) . . . . ?
O1 Fe1 Fe2 N1 175.4(4) . . . . ?
O13 Fe1 Fe2 N1 16.0(4) . . . . ?
O10 Fe1 Fe2 N1 -4.9(4) 5_556 . . . ?
O3 Fe1 Fe2 N1 -84.4(3) . . . . ?
O12 Fe1 Fe2 N1 95.5(3) 5_556 . . . ?
O1 Fe2 N1 C39 95.3(11) . . . . ?
O13 Fe2 N1 C39 96.3(6) . . . . ?
O7 Fe2 N1 C39 -80.3(6) . . . . ?
O5 Fe2 N1 C39 -168.8(6) . . . . ?
O4 Fe2 N1 C39 5.2(6) . . . . ?
Fe1 Fe2 N1 C39 85.3(6) . . . . ?
O1 Fe2 N1 C38 -23.2(12) . . . . ?
O13 Fe2 N1 C38 -22.2(6) . . . . ?
O7 Fe2 N1 C38 161.2(6) . . . . ?
O5 Fe2 N1 C38 72.7(6) . . . . ?
O4 Fe2 N1 C38 -113.3(6) . . . . ?
Fe1 Fe2 N1 C38 -33.2(6) . . . . ?
O1 Fe2 N1 C40 -141.4(9) . . . . ?
O13 Fe2 N1 C40 -140.4(7) . . . . ?
O7 Fe2 N1 C40 43.1(7) . . . . ?
O5 Fe2 N1 C40 -45.5(7) . . . . ?
O4 Fe2 N1 C40 128.6(7) . . . . ?
Fe1 Fe2 N1 C40 -151.3(6) . . . . ?
O2 Fe3 O1 Fe2 -141.2(3) 5_556 . . . ?
O6 Fe3 O1 Fe2 -50.5(4) . . . . ?
O11 Fe3 O1 Fe2 121.5(3) . . . . ?
O8 Fe3 O1 Fe2 36.5(4) . . . . ?
O9 Fe3 O1 Fe2 -154(5) . . . . ?
O2 Fe3 O1 Fe1 15.7(5) 5_556 . . . ?
O6 Fe3 O1 Fe1 106.5(5) . . . . ?
O11 Fe3 O1 Fe1 -81.6(5) . . . . ?
O8 Fe3 O1 Fe1 -166.5(5) . . . . ?
O9 Fe3 O1 Fe1 3(6) . . . . ?
O13 Fe2 O1 Fe3 151.7(4) . . . . ?
O7 Fe2 O1 Fe3 -31.9(4) . . . . ?
O5 Fe2 O1 Fe3 57.8(3) . . . . ?
O4 Fe2 O1 Fe3 -117.2(3) . . . . ?
N1 Fe2 O1 Fe3 152.7(8) . . . . ?
Fe1 Fe2 O1 Fe3 165.5(5) . . . . ?
O13 Fe2 O1 Fe1 -13.9(3) . . . . ?
O7 Fe2 O1 Fe1 162.5(3) . . . . ?
O5 Fe2 O1 Fe1 -107.8(3) . . . . ?
O4 Fe2 O1 Fe1 77.2(3) . . . . ?
N1 Fe2 O1 Fe1 -12.9(10) . . . . ?
O2 Fe1 O1 Fe3 33.1(5) . . . . ?
O13 Fe1 O1 Fe3 -145.7(5) . . . . ?
O10 Fe1 O1 Fe3 -162(2) 5_556 . . . ?
O3 Fe1 O1 Fe3 124.9(5) . . . . ?
O12 Fe1 O1 Fe3 -58.1(5) 5_556 . . . ?
Fe2 Fe1 O1 Fe3 -159.5(7) . . . . ?
O2 Fe1 O1 Fe2 -167.4(2) . . . . ?
O13 Fe1 O1 Fe2 13.8(3) . . . . ?
O10 Fe1 O1 Fe2 -2(3) 5_556 . . . ?
O3 Fe1 O1 Fe2 -75.6(3) . . . . ?
O12 Fe1 O1 Fe2 101.4(3) 5_556 . . . ?
O1 Fe1 O2 Fe3 -129.2(3) . . . 5_556 ?
O13 Fe1 O2 Fe3 -102(6) . . . 5_556 ?
O10 Fe1 O2 Fe3 52.4(4) 5_556 . . 5_556 ?
O3 Fe1 O2 Fe3 142.1(3) . . . 5_556 ?
O12 Fe1 O2 Fe3 -41.0(4) 5_556 . . 5_556 ?
Fe2 Fe1 O2 Fe3 -140.9(2) . . . 5_556 ?
O2 Fe1 O3 C1 131.9(7) . . . . ?
O1 Fe1 O3 C1 34.4(7) . . . . ?
O13 Fe1 O3 C1 -45.8(7) . . . . ?
O10 Fe1 O3 C1 -139.8(7) 5_556 . . . ?
O12 Fe1 O3 C1 -6(4) 5_556 . . . ?
Fe2 Fe1 O3 C1 -4.8(6) . . . . ?
O1 Fe2 O4 C1 -38.1(7) . . . . ?
O13 Fe2 O4 C1 44.4(7) . . . . ?
O7 Fe2 O4 C1 -143.5(7) . . . . ?
O5 Fe2 O4 C1 -165(2) . . . . ?
N1 Fe2 O4 C1 124.1(7) . . . . ?
Fe1 Fe2 O4 C1 2.9(7) . . . . ?
O1 Fe2 O5 C8 -31.2(7) . . . . ?
O13 Fe2 O5 C8 -114.0(7) . . . . ?
O7 Fe2 O5 C8 74.1(7) . . . . ?
O4 Fe2 O5 C8 96(2) . . . . ?
N1 Fe2 O5 C8 166.6(7) . . . . ?
Fe1 Fe2 O5 C8 -72.1(7) . . . . ?
O1 Fe3 O6 C8 11.9(8) . . . . ?
O2 Fe3 O6 C8 103.0(8) 5_556 . . . ?
O11 Fe3 O6 C8 -116.1(14) . . . . ?
O8 Fe3 O6 C8 -85.1(8) . . . . ?
O9 Fe3 O6 C8 -170.7(8) . . . . ?
O1 Fe2 O7 C15 6.7(8) . . . . ?
O13 Fe2 O7 C15 162.2(15) . . . . ?
O5 Fe2 O7 C15 -87.1(7) . . . . ?
O4 Fe2 O7 C15 95.2(7) . . . . ?
N1 Fe2 O7 C15 -174.7(7) . . . . ?
Fe1 Fe2 O7 C15 26.6(9) . . . . ?
O1 Fe3 O8 C15 -28.5(8) . . . . ?
O2 Fe3 O8 C15 136.5(16) 5_556 . . . ?
O6 Fe3 O8 C15 64.8(8) . . . . ?
O11 Fe3 O8 C15 -120.5(8) . . . . ?
O9 Fe3 O8 C15 152.0(8) . . . . ?
O1 Fe3 O9 C22 -17(6) . . . . ?
O2 Fe3 O9 C22 -30.3(8) 5_556 . . . ?
O6 Fe3 O9 C22 -121.2(8) . . . . ?
O11 Fe3 O9 C22 67.1(8) . . . . ?
O8 Fe3 O9 C22 152.0(8) . . . . ?
O1 Fe3 O11 C29 78.5(8) . . . . ?
O2 Fe3 O11 C29 -12.9(8) 5_556 . . . ?
O6 Fe3 O11 C29 -153.4(12) . . . . ?
O8 Fe3 O11 C29 175.5(8) . . . . ?
O9 Fe3 O11 C29 -98.8(8) . . . . ?
O1 Fe2 O13 C37 178.1(7) . . . . ?
O7 Fe2 O13 C37 22(2) . . . . ?
O5 Fe2 O13 C37 -88.4(7) . . . . ?
O4 Fe2 O13 C37 88.5(7) . . . . ?
N1 Fe2 O13 C37 -1.6(6) . . . . ?
Fe1 Fe2 O13 C37 164.4(8) . . . . ?
O1 Fe2 O13 Fe1 13.6(2) . . . . ?
O7 Fe2 O13 Fe1 -142.6(16) . . . . ?
O5 Fe2 O13 Fe1 107.2(3) . . . . ?
O4 Fe2 O13 Fe1 -75.9(3) . . . . ?
N1 Fe2 O13 Fe1 -166.0(3) . . . . ?
O2 Fe1 O13 C37 161(6) . . . . ?
O1 Fe1 O13 C37 -171.8(9) . . . . ?
O10 Fe1 O13 C37 6.5(9) 5_556 . . . ?
O3 Fe1 O13 C37 -83.2(9) . . . . ?
O12 Fe1 O13 C37 99.7(9) 5_556 . . . ?
Fe2 Fe1 O13 C37 -158.6(10) . . . . ?
O2 Fe1 O13 Fe2 -41(6) . . . . ?
O1 Fe1 O13 Fe2 -13.2(2) . . . . ?
O10 Fe1 O13 Fe2 165.1(3) 5_556 . . . ?
O3 Fe1 O13 Fe2 75.4(3) . . . . ?
O12 Fe1 O13 Fe2 -101.7(3) 5_556 . . . ?
Fe2 O4 C1 O3 -7.8(13) . . . . ?
Fe2 O4 C1 C2 170.9(5) . . . . ?
Fe1 O3 C1 O4 9.1(13) . . . . ?
Fe1 O3 C1 C2 -169.6(5) . . . . ?
O4 C1 C2 C7 -8.5(13) . . . . ?
O3 C1 C2 C7 170.3(9) . . . . ?
O4 C1 C2 C3 168.3(8) . . . . ?
O3 C1 C2 C3 -12.9(12) . . . . ?
C7 C2 C3 C4 0.2(14) . . . . ?
C1 C2 C3 C4 -176.6(8) . . . . ?
C2 C3 C4 C5 -1.2(16) . . . . ?
C3 C4 C5 C6 0.3(18) . . . . ?
C4 C5 C6 C7 1.7(19) . . . . ?
C5 C6 C7 C2 -2.7(18) . . . . ?
C3 C2 C7 C6 1.7(16) . . . . ?
C1 C2 C7 C6 178.5(9) . . . . ?
Fe3 O6 C8 O5 14.2(14) . . . . ?
Fe3 O6 C8 C9 -167.0(6) . . . . ?
Fe2 O5 C8 O6 -1.8(13) . . . . ?
Fe2 O5 C8 C9 179.4(5) . . . . ?
O6 C8 C9 C10 -179.8(9) . . . . ?
O5 C8 C9 C10 -0.8(13) . . . . ?
O6 C8 C9 C14 0.3(13) . . . . ?
O5 C8 C9 C14 179.2(9) . . . . ?
C14 C9 C10 C11 -0.4(15) . . . . ?
C8 C9 C10 C11 179.7(9) . . . . ?
C9 C10 C11 C12 -1.3(18) . . . . ?
C10 C11 C12 C13 3(2) . . . . ?
C11 C12 C13 C14 -3(2) . . . . ?
C12 C13 C14 C9 1.7(19) . . . . ?
C10 C9 C14 C13 0.2(17) . . . . ?
C8 C9 C14 C13 -179.9(10) . . . . ?
Fe3 O8 C15 O7 6.5(14) . . . . ?
Fe3 O8 C15 C16 -172.2(6) . . . . ?
Fe2 O7 C15 O8 6.5(13) . . . . ?
Fe2 O7 C15 C16 -174.8(6) . . . . ?
O8 C15 C16 C21 11.6(14) . . . . ?
O7 C15 C16 C21 -167.1(10) . . . . ?
O8 C15 C16 C17 -168.9(11) . . . . ?
O7 C15 C16 C17 12.3(15) . . . . ?
C21 C16 C17 C18 1(2) . . . . ?
C15 C16 C17 C18 -178.7(13) . . . . ?
C16 C17 C18 C19 0(3) . . . . ?
C17 C18 C19 C20 -3(3) . . . . ?
C18 C19 C20 C21 4(3) . . . . ?
C19 C20 C21 C16 -3(2) . . . . ?
C17 C16 C21 C20 0.8(19) . . . . ?
C15 C16 C21 C20 -179.7(11) . . . . ?
Fe3 O9 C22 O10 -2.3(14) . . . . ?
Fe3 O9 C22 C23 177.4(6) . . . . ?
O9 C22 C23 C24 13.1(14) . . . . ?
O10 C22 C23 C24 -167.2(9) . . . . ?
O9 C22 C23 C28 -168.9(9) . . . . ?
O10 C22 C23 C28 10.8(14) . . . . ?
C28 C23 C24 C25 1.4(18) . . . . ?
C22 C23 C24 C25 179.4(11) . . . . ?
C23 C24 C25 C26 2(2) . . . . ?
C24 C25 C26 C27 -2(2) . . . . ?
C25 C26 C27 C28 -1(3) . . . . ?
C26 C27 C28 C23 5(2) . . . . ?
C24 C23 C28 C27 -4.7(18) . . . . ?
C22 C23 C28 C27 177.3(12) . . . . ?
Fe3 O11 C29 O12 23.9(13) . . . . ?
Fe3 O11 C29 C30 -155.5(6) . . . . ?
O11 C29 C30 C31 3.1(13) . . . . ?
O12 C29 C30 C31 -176.3(9) . . . . ?
O11 C29 C30 C35 -177.5(8) . . . . ?
O12 C29 C30 C35 3.0(12) . . . . ?
C35 C30 C31 C32 0.5(16) . . . . ?
C29 C30 C31 C32 179.8(10) . . . . ?
C30 C31 C32 C33 -0.1(19) . . . . ?
C31 C32 C33 C34 -1(2) . . . . ?
C32 C33 C34 C35 2(2) . . . . ?
C33 C34 C35 C30 -1.8(18) . . . . ?
C31 C30 C35 C34 0.5(15) . . . . ?
C29 C30 C35 C34 -178.9(10) . . . . ?
Fe2 O13 C37 C36 146.9(7) . . . . ?
Fe1 O13 C37 C36 -58.1(13) . . . . ?
Fe2 O13 C37 C38 25.2(10) . . . . ?
Fe1 O13 C37 C38 -179.8(6) . . . . ?
C39 N1 C38 C37 -77.1(10) . . . . ?
C40 N1 C38 C37 164.2(8) . . . . ?
Fe2 N1 C38 C37 43.2(9) . . . . ?
O13 C37 C38 N1 -46.2(10) . . . . ?
C36 C37 C38 N1 -167.9(9) . . . . ?
O9 C22 O10 Fe1 18.3(15) . . . 5_556 ?
C23 C22 O10 Fe1 -161.4(6) . . . 5_556 ?
O11 C29 O12 Fe1 8.0(14) . . . 5_556 ?
C30 C29 O12 Fe1 -172.6(6) . . . 5_556 ?
